data_4312024
loop_
_publ_author_name
'Almut Czap'
'Frank W. Heinemann'
'Rudi van Eldik'

_publ_contact_author
;                                                                               
        Prof. Dr. R. VAN ELDIK       
        Institut f\"ur Anorganische Chemie
        Universit\"at Erlangen-N\"urnberg                   
        Egerlandstr. 1                                     
        D-91058 Erlangen                               
        Bundesrepublik Deutschland                             
;
_publ_contact_author_email VANELDIK@ANORGANIK.CHEMIE.UNI-ERLANGEN.DE
_publ_contact_author_fax '049 9131 852-7387'
_publ_contact_author_phone '049 9131 852-7350'
_publ_section_title
;
 Influence of Terpyridine as \p-Acceptor Ligand on the Kinetics and
 Mechanism of the Reaction of NO with Ruthenium(III) Complexes
;
_journal_name_full 'Inorganic Chemistry'
_journal_page_first 7832
_journal_page_last 7843
_journal_paper_doi 10.1021/ic0350685
_journal_volume 43
_journal_year 2004
_chemical_formula_moiety 'C15 H17 Cl N5 Ru, 2(P F6), 2(H2 O)'
_chemical_formula_sum 'C15 H21 Cl F12 N5 O2 P2 Ru'
_chemical_formula_weight 729.83
_chemical_name_systematic
; 
 ? 
;
_space_group_IT_number 14
_symmetry_cell_setting monoclinic
_symmetry_space_group_name_Hall '-P 2yn'
_symmetry_space_group_name_H-M 'P 1 21/n 1'
_atom_sites_solution_hydrogens 'geom except water H atoms difmap'
_atom_sites_solution_primary direct
_atom_sites_solution_secondary difmap
_audit_creation_method SHELXL-97
_cell_angle_alpha 90.00
_cell_angle_beta 90.459(5)
_cell_angle_gamma 90.00
_cell_formula_units_Z 4
_cell_length_a 9.1930(6)
_cell_length_b 14.7697(9)
_cell_length_c 17.7996(9)
_cell_measurement_reflns_used 155
_cell_measurement_temperature 100(2)
_cell_measurement_theta_max 20.00
_cell_measurement_theta_min 6.00
_cell_volume 2416.7(2)
_computing_cell_refinement 'EVALCCD (Bruker-Nonius, 2002)'
_computing_data_collection 'COLLECT (Bruker-Nonius, 2002)'
_computing_data_reduction 'EVALCCD (Bruker-Nonius, 2002)'
_computing_molecular_graphics 'SHELXTL 6.12 (Bruker AXS, 2002)'
_computing_publication_material 'SHELXTL 6.12 (Bruker AXS, 2002)'
_computing_structure_refinement 'SHELXTL 6.12 (Bruker AXS, 2002)'
_computing_structure_solution 'SHELXTL 6.12 (Bruker AXS, 2002)'
_diffrn_ambient_temperature 100(2)
_diffrn_detector_area_resol_mean 9
_diffrn_measured_fraction_theta_full 0.988
_diffrn_measured_fraction_theta_max 0.988
_diffrn_measurement_device_type 'Nonius KappaCCD'
_diffrn_measurement_method '\w-scans with 1.80 \% and 21 sec per frame'
_diffrn_radiation_monochromator graphite
_diffrn_radiation_source 'fine-focus sealed tube'
_diffrn_radiation_type MoK\a
_diffrn_radiation_wavelength 0.71073
_diffrn_reflns_av_R_equivalents 0.0539
_diffrn_reflns_av_sigmaI/netI 0.0622
_diffrn_reflns_limit_h_max 11
_diffrn_reflns_limit_h_min -12
_diffrn_reflns_limit_k_max 20
_diffrn_reflns_limit_k_min -17
_diffrn_reflns_limit_l_max 19
_diffrn_reflns_limit_l_min -24
_diffrn_reflns_number 28293
_diffrn_reflns_theta_full 29.13
_diffrn_reflns_theta_max 29.13
_diffrn_reflns_theta_min 3.46
_exptl_absorpt_coefficient_mu 1.010
_exptl_absorpt_correction_T_max 1.000
_exptl_absorpt_correction_T_min 0.869
_exptl_absorpt_correction_type multi-scan
_exptl_absorpt_process_details 'SADABS, Bruker-Nonius, 2002'
_exptl_crystal_colour brown
_exptl_crystal_density_diffrn 2.006
_exptl_crystal_density_method 'not measured'
_exptl_crystal_description irregular
_exptl_crystal_F_000 1444
_exptl_crystal_size_max 0.40
_exptl_crystal_size_mid 0.38
_exptl_crystal_size_min 0.16
_refine_diff_density_max 0.792
_refine_diff_density_min -0.774
_refine_diff_density_rms 0.123
_refine_ls_extinction_method none
_refine_ls_goodness_of_fit_ref 1.014
_refine_ls_hydrogen_treatment mixed
_refine_ls_matrix_type full
_refine_ls_number_parameters 345
_refine_ls_number_reflns 6444
_refine_ls_number_restraints 0
_refine_ls_restrained_S_all 1.014
_refine_ls_R_factor_all 0.0724
_refine_ls_R_factor_gt 0.0380
_refine_ls_shift/su_max 0.001
_refine_ls_shift/su_mean 0.000
_refine_ls_structure_factor_coef Fsqd
_refine_ls_weighting_details 'calc w=1/[\s^2^(Fo^2^)+(0.0445P)^2^+2.6950P] where P=(Fo^2^+2Fc^2^)/3'
_refine_ls_weighting_scheme calc
_refine_ls_wR_factor_gt 0.0828
_refine_ls_wR_factor_ref 0.0936
_reflns_number_gt 4577
_reflns_number_total 6444
_reflns_threshold_expression >2sigma(I)
_cod_data_source_file ic0350685si20030910_103430.cif
_cod_data_source_block fh0301
_cod_depositor_comments
;
The following automatic conversions were performed:

'_exptl_absorpt_correction_type' tag value 'multi-scans' was replaced
with 'multi-scan' value.

Automatic conversion script
Id: cif_fix_values 1646 2011-03-28 12:23:43Z adriana 

The following automatic conversions were performed:
data name '_publ_contact_autor' replaced with '_publ_contact_author'
as specified in the replacement file
'/home/antanas/src/cod-tools/trunk/data/replacement-values/replacement_tags.lst'.

Automatic conversion script
Id: cif_correct_tags 4998 2017-03-02 13:24:31Z antanas 
;
_cod_database_code 4312024

loop_
_symmetry_equiv_pos_as_xyz
'x, y, z'
'-x+1/2, y+1/2, -z+1/2'
'-x, -y, -z'
'x-1/2, -y-1/2, z-1/2'

loop_
_atom_site_label
_atom_site_type_symbol
_atom_site_fract_x
_atom_site_fract_y
_atom_site_fract_z
_atom_site_U_iso_or_equiv
_atom_site_adp_type
_atom_site_occupancy
_atom_site_symmetry_multiplicity
_atom_site_calc_flag
_atom_site_refinement_flags
_atom_site_disorder_assembly
_atom_site_disorder_group
Ru1 Ru 1.10784(3) 0.673325(17) 0.738992(13) 0.01088(8) Uani 1 1 d . . .
Cl1 Cl 1.23905(9) 0.79839(6) 0.78175(5) 0.02115(18) Uani 1 1 d . . .
N1 N 1.1225(3) 0.58792(18) 0.83105(14) 0.0134(5) Uani 1 1 d . . .
N2 N 1.0058(3) 0.56321(17) 0.70099(14) 0.0118(5) Uani 1 1 d . . .
N3 N 1.0478(3) 0.71460(18) 0.63194(14) 0.0133(5) Uani 1 1 d . . .
N4 N 1.3042(3) 0.62153(19) 0.69797(15) 0.0173(6) Uani 1 1 d . . .
H4A H 1.2861 0.5706 0.6707 0.026 Uiso 1 1 calc R . .
H4B H 1.3644 0.6079 0.7372 0.026 Uiso 1 1 calc R . .
H4C H 1.3473 0.6636 0.6682 0.026 Uiso 1 1 calc R . .
N5 N 0.9154(3) 0.73250(19) 0.78192(15) 0.0187(6) Uani 1 1 d . . .
H5A H 0.8452 0.7326 0.7456 0.028 Uiso 1 1 calc R . .
H5B H 0.9341 0.7904 0.7965 0.028 Uiso 1 1 calc R . .
H5C H 0.8842 0.6999 0.8221 0.028 Uiso 1 1 calc R . .
C1 C 1.1834(3) 0.6073(2) 0.89781(17) 0.0176(7) Uani 1 1 d . . .
H1 H 1.2213 0.6663 0.9059 0.021 Uiso 1 1 calc R . .
C2 C 1.1931(4) 0.5448(2) 0.95523(18) 0.0206(7) Uani 1 1 d . . .
H2 H 1.2372 0.5606 1.0019 0.025 Uiso 1 1 calc R . .
C3 C 1.1381(4) 0.4591(2) 0.94399(18) 0.0212(7) Uani 1 1 d . . .
H3 H 1.1439 0.4151 0.9828 0.025 Uiso 1 1 calc R . .
C4 C 1.0742(4) 0.4376(2) 0.87547(18) 0.0188(7) Uani 1 1 d . . .
H4 H 1.0357 0.3788 0.8669 0.023 Uiso 1 1 calc R . .
C5 C 1.0668(3) 0.5027(2) 0.81967(17) 0.0144(6) Uani 1 1 d . . .
C6 C 1.0001(3) 0.4887(2) 0.74525(17) 0.0131(6) Uani 1 1 d . . .
C7 C 0.9351(3) 0.4104(2) 0.71804(18) 0.0167(7) Uani 1 1 d . . .
H7 H 0.9314 0.3574 0.7482 0.020 Uiso 1 1 calc R . .
C8 C 0.8753(3) 0.4106(2) 0.64611(18) 0.0183(7) Uani 1 1 d . . .
H8 H 0.8293 0.3575 0.6273 0.022 Uiso 1 1 calc R . .
C9 C 0.8822(3) 0.4875(2) 0.60146(18) 0.0166(7) Uani 1 1 d . . .
H9 H 0.8408 0.4878 0.5524 0.020 Uiso 1 1 calc R . .
C10 C 0.9511(3) 0.5639(2) 0.63015(17) 0.0134(6) Uani 1 1 d . . .
C11 C 0.9764(3) 0.6502(2) 0.59041(16) 0.0125(6) Uani 1 1 d . . .
C12 C 0.9347(3) 0.6662(2) 0.51637(17) 0.0180(7) Uani 1 1 d . . .
H12 H 0.8838 0.6213 0.4884 0.022 Uiso 1 1 calc R . .
C13 C 0.9687(4) 0.7489(2) 0.48404(18) 0.0190(7) Uani 1 1 d . . .
H13 H 0.9442 0.7605 0.4330 0.023 Uiso 1 1 calc R . .
C14 C 1.0382(4) 0.8140(2) 0.52660(18) 0.0197(7) Uani 1 1 d . . .
H14 H 1.0605 0.8713 0.5052 0.024 Uiso 1 1 calc R . .
C15 C 1.0753(4) 0.7957(2) 0.60044(18) 0.0168(7) Uani 1 1 d . . .
H15 H 1.1213 0.8415 0.6297 0.020 Uiso 1 1 calc R . .
P1 P 0.55227(10) 0.31879(6) 0.50205(5) 0.01881(19) Uani 1 1 d . . .
F11 F 0.4872(2) 0.40301(14) 0.45694(12) 0.0331(5) Uani 1 1 d . . .
F12 F 0.5444(3) 0.37333(15) 0.57961(12) 0.0354(5) Uani 1 1 d . . .
F13 F 0.6180(3) 0.23389(15) 0.54732(12) 0.0353(5) Uani 1 1 d . . .
F14 F 0.5682(3) 0.26342(14) 0.42515(11) 0.0378(6) Uani 1 1 d . . .
F15 F 0.7134(2) 0.35715(16) 0.48914(12) 0.0343(5) Uani 1 1 d . . .
F16 F 0.3935(3) 0.27978(18) 0.51316(16) 0.0505(7) Uani 1 1 d . . .
P2 P 0.10765(9) 0.97372(6) 0.33098(5) 0.01836(19) Uani 1 1 d . . .
F21 F 0.1780(2) 1.07256(14) 0.32843(12) 0.0359(6) Uani 1 1 d . . .
F22 F 0.0567(2) 0.99166(14) 0.41517(10) 0.0263(5) Uani 1 1 d . . .
F23 F 0.0353(2) 0.87423(13) 0.33258(11) 0.0261(5) Uani 1 1 d . . .
F24 F 0.1576(3) 0.95491(16) 0.24627(12) 0.0443(7) Uani 1 1 d . . .
F25 F -0.0430(2) 1.01438(15) 0.30029(12) 0.0347(5) Uani 1 1 d . . .
F26 F 0.2576(2) 0.93242(17) 0.36125(15) 0.0445(6) Uani 1 1 d . . .
O1 O 0.2671(3) 0.46714(17) 0.59738(15) 0.0293(6) Uani 1 1 d . . .
H1A H 0.2896 0.4171 0.6344 0.044 Uiso 1 1 d . . .
H1B H 0.3582 0.4775 0.5678 0.044 Uiso 1 1 d . . .
O2 O 0.3239(4) 0.2836(3) 0.3223(2) 0.0689(11) Uani 1 1 d . . .
H2A H 0.3425 0.3482 0.2841 0.103 Uiso 1 1 d . . .
H2B H 0.3919 0.2624 0.3700 0.103 Uiso 1 1 d . . .

loop_
_atom_site_aniso_label
_atom_site_aniso_U_11
_atom_site_aniso_U_22
_atom_site_aniso_U_33
_atom_site_aniso_U_23
_atom_site_aniso_U_13
_atom_site_aniso_U_12
Ru1 0.01069(12) 0.01345(13) 0.00850(11) -0.00015(10) -0.00083(8) -0.00106(10)
Cl1 0.0236(4) 0.0200(4) 0.0198(4) -0.0020(3) -0.0026(3) -0.0076(3)
N1 0.0097(12) 0.0186(14) 0.0118(12) 0.0003(11) 0.0003(10) 0.0016(11)
N2 0.0098(12) 0.0150(13) 0.0107(12) -0.0016(10) -0.0008(10) 0.0004(10)
N3 0.0112(13) 0.0167(13) 0.0121(12) 0.0006(10) -0.0010(10) 0.0018(11)
N4 0.0150(13) 0.0219(15) 0.0149(13) 0.0008(11) -0.0002(11) -0.0011(12)
N5 0.0205(15) 0.0202(15) 0.0154(13) -0.0015(11) 0.0011(11) 0.0015(12)
C1 0.0148(16) 0.0245(18) 0.0135(15) -0.0007(13) 0.0019(12) 0.0007(14)
C2 0.0155(16) 0.033(2) 0.0129(15) 0.0024(14) -0.0019(12) 0.0077(15)
C3 0.0199(17) 0.0269(19) 0.0170(16) 0.0090(14) 0.0047(13) 0.0092(15)
C4 0.0185(17) 0.0173(17) 0.0206(17) 0.0047(13) 0.0017(13) 0.0032(14)
C5 0.0095(14) 0.0184(16) 0.0153(15) 0.0003(13) 0.0029(12) 0.0028(12)
C6 0.0096(14) 0.0140(15) 0.0156(15) -0.0006(12) 0.0006(12) 0.0023(12)
C7 0.0130(15) 0.0162(16) 0.0210(16) 0.0020(13) 0.0016(13) 0.0029(13)
C8 0.0150(16) 0.0189(16) 0.0212(17) -0.0083(14) 0.0014(13) -0.0027(13)
C9 0.0140(15) 0.0212(17) 0.0147(15) -0.0034(13) -0.0015(12) 0.0011(13)
C10 0.0097(14) 0.0178(16) 0.0126(14) -0.0021(12) 0.0009(11) 0.0021(12)
C11 0.0109(14) 0.0166(15) 0.0101(14) -0.0018(12) 0.0017(11) 0.0012(12)
C12 0.0126(15) 0.0267(18) 0.0146(15) -0.0027(14) -0.0022(12) 0.0039(14)
C13 0.0179(17) 0.0277(18) 0.0112(14) 0.0035(13) -0.0019(12) 0.0101(14)
C14 0.0177(16) 0.0206(18) 0.0208(16) 0.0074(14) 0.0037(13) 0.0073(14)
C15 0.0176(16) 0.0151(15) 0.0179(16) 0.0017(13) 0.0012(13) 0.0011(13)
P1 0.0242(5) 0.0178(4) 0.0145(4) 0.0008(3) 0.0017(3) -0.0003(4)
F11 0.0376(13) 0.0263(11) 0.0354(12) 0.0095(10) -0.0029(10) 0.0065(10)
F12 0.0436(14) 0.0412(14) 0.0216(11) -0.0058(10) 0.0043(10) 0.0148(11)
F13 0.0499(15) 0.0310(12) 0.0250(11) 0.0091(10) 0.0003(10) 0.0120(11)
F14 0.0735(18) 0.0223(11) 0.0178(10) -0.0023(9) 0.0013(11) -0.0023(11)
F15 0.0250(12) 0.0414(13) 0.0365(13) -0.0051(11) 0.0050(10) -0.0042(10)
F16 0.0248(13) 0.0540(16) 0.0727(19) 0.0259(14) 0.0029(12) -0.0129(12)
P2 0.0167(4) 0.0240(5) 0.0145(4) -0.0037(3) 0.0020(3) -0.0060(4)
F21 0.0409(13) 0.0317(12) 0.0354(13) -0.0097(10) 0.0145(10) -0.0199(10)
F22 0.0319(12) 0.0322(12) 0.0150(9) -0.0026(9) 0.0035(8) -0.0026(9)
F23 0.0301(11) 0.0241(11) 0.0241(10) 0.0001(9) 0.0030(9) -0.0083(9)
F24 0.0649(17) 0.0439(14) 0.0245(11) -0.0150(10) 0.0238(11) -0.0248(13)
F25 0.0371(13) 0.0305(12) 0.0362(13) -0.0019(10) -0.0188(10) 0.0010(10)
F26 0.0217(12) 0.0485(15) 0.0630(17) -0.0225(13) -0.0109(11) 0.0097(11)
O1 0.0264(14) 0.0266(14) 0.0349(14) -0.0011(12) 0.0040(11) 0.0037(11)
O2 0.066(3) 0.079(3) 0.061(2) 0.004(2) -0.014(2) -0.001(2)

loop_
_atom_type_symbol
_atom_type_description
_atom_type_scat_dispersion_real
_atom_type_scat_dispersion_imag
_atom_type_scat_source
C C 0.0033 0.0016 'International Tables Vol C Tables 4.2.6.8 and 6.1.1.4'
H H 0.0000 0.0000 'International Tables Vol C Tables 4.2.6.8 and 6.1.1.4'
N N 0.0061 0.0033 'International Tables Vol C Tables 4.2.6.8 and 6.1.1.4'
O O 0.0106 0.0060 'International Tables Vol C Tables 4.2.6.8 and 6.1.1.4'
F F 0.0171 0.0103 'International Tables Vol C Tables 4.2.6.8 and 6.1.1.4'
P P 0.1023 0.0942 'International Tables Vol C Tables 4.2.6.8 and 6.1.1.4'
Cl Cl 0.1484 0.1585 'International Tables Vol C Tables 4.2.6.8 and 6.1.1.4'
Ru Ru -1.2594 0.8363 'International Tables Vol C Tables 4.2.6.8 and 6.1.1.4'

loop_
_geom_angle_atom_site_label_1
_geom_angle_atom_site_label_2
_geom_angle_atom_site_label_3
_geom_angle
_geom_angle_site_symmetry_1
_geom_angle_site_symmetry_3
_geom_angle_publ_flag
N2 Ru1 N3 78.87(10) . . ?
N2 Ru1 N1 78.40(10) . . ?
N3 Ru1 N1 157.25(11) . . ?
N2 Ru1 N4 89.33(10) . . ?
N3 Ru1 N4 90.61(10) . . ?
N1 Ru1 N4 90.15(10) . . ?
N2 Ru1 N5 93.83(10) . . ?
N3 Ru1 N5 89.62(10) . . ?
N1 Ru1 N5 90.87(10) . . ?
N4 Ru1 N5 176.82(11) . . ?
N2 Ru1 Cl1 176.90(7) . . ?
N3 Ru1 Cl1 101.56(8) . . ?
N1 Ru1 Cl1 101.19(8) . . ?
N4 Ru1 Cl1 87.60(8) . . ?
N5 Ru1 Cl1 89.25(8) . . ?
C1 N1 C5 118.6(3) . . ?
C1 N1 Ru1 126.5(2) . . ?
C5 N1 Ru1 114.8(2) . . ?
C10 N2 C6 122.1(3) . . ?
C10 N2 Ru1 118.7(2) . . ?
C6 N2 Ru1 119.1(2) . . ?
C15 N3 C11 118.9(3) . . ?
C15 N3 Ru1 126.5(2) . . ?
C11 N3 Ru1 114.5(2) . . ?
Ru1 N4 H4A 109.5 . . ?
Ru1 N4 H4B 109.5 . . ?
H4A N4 H4B 109.5 . . ?
Ru1 N4 H4C 109.5 . . ?
H4A N4 H4C 109.5 . . ?
H4B N4 H4C 109.5 . . ?
Ru1 N5 H5A 109.5 . . ?
Ru1 N5 H5B 109.5 . . ?
H5A N5 H5B 109.5 . . ?
Ru1 N5 H5C 109.5 . . ?
H5A N5 H5C 109.5 . . ?
H5B N5 H5C 109.5 . . ?
N1 C1 C2 122.6(3) . . ?
N1 C1 H1 118.7 . . ?
C2 C1 H1 118.7 . . ?
C3 C2 C1 119.1(3) . . ?
C3 C2 H2 120.5 . . ?
C1 C2 H2 120.5 . . ?
C2 C3 C4 119.4(3) . . ?
C2 C3 H3 120.3 . . ?
C4 C3 H3 120.3 . . ?
C5 C4 C3 119.4(3) . . ?
C5 C4 H4 120.3 . . ?
C3 C4 H4 120.3 . . ?
N1 C5 C4 121.0(3) . . ?
N1 C5 C6 114.5(3) . . ?
C4 C5 C6 124.5(3) . . ?
N2 C6 C7 119.5(3) . . ?
N2 C6 C5 113.1(3) . . ?
C7 C6 C5 127.4(3) . . ?
C6 C7 C8 119.1(3) . . ?
C6 C7 H7 120.4 . . ?
C8 C7 H7 120.4 . . ?
C9 C8 C7 120.6(3) . . ?
C9 C8 H8 119.7 . . ?
C7 C8 H8 119.7 . . ?
C8 C9 C10 118.5(3) . . ?
C8 C9 H9 120.8 . . ?
C10 C9 H9 120.8 . . ?
N2 C10 C9 120.1(3) . . ?
N2 C10 C11 113.2(3) . . ?
C9 C10 C11 126.7(3) . . ?
N3 C11 C12 121.4(3) . . ?
N3 C11 C10 114.7(3) . . ?
C12 C11 C10 123.9(3) . . ?
C13 C12 C11 118.8(3) . . ?
C13 C12 H12 120.6 . . ?
C11 C12 H12 120.6 . . ?
C14 C13 C12 119.4(3) . . ?
C14 C13 H13 120.3 . . ?
C12 C13 H13 120.3 . . ?
C13 C14 C15 119.7(3) . . ?
C13 C14 H14 120.1 . . ?
C15 C14 H14 120.1 . . ?
N3 C15 C14 121.6(3) . . ?
N3 C15 H15 119.2 . . ?
C14 C15 H15 119.2 . . ?
F16 P1 F11 90.24(13) . . ?
F16 P1 F12 91.58(14) . . ?
F11 P1 F12 91.28(12) . . ?
F16 P1 F14 90.66(15) . . ?
F11 P1 F14 90.26(12) . . ?
F12 P1 F14 177.27(14) . . ?
F16 P1 F15 178.78(15) . . ?
F11 P1 F15 89.76(13) . . ?
F12 P1 F15 89.64(13) . . ?
F14 P1 F15 88.12(13) . . ?
F16 P1 F13 89.79(13) . . ?
F11 P1 F13 179.88(14) . . ?
F12 P1 F13 88.83(12) . . ?
F14 P1 F13 89.63(12) . . ?
F15 P1 F13 90.21(13) . . ?
F22 P2 F26 90.34(13) . . ?
F22 P2 F21 89.83(11) . . ?
F26 P2 F21 90.56(14) . . ?
F22 P2 F25 89.90(12) . . ?
F26 P2 F25 179.54(14) . . ?
F21 P2 F25 89.83(13) . . ?
F22 P2 F24 179.40(13) . . ?
F26 P2 F24 89.89(15) . . ?
F21 P2 F24 90.72(12) . . ?
F25 P2 F24 89.86(14) . . ?
F22 P2 F23 90.60(11) . . ?
F26 P2 F23 90.05(13) . . ?
F21 P2 F23 179.24(14) . . ?
F25 P2 F23 89.55(12) . . ?
F24 P2 F23 88.85(11) . . ?
H1A O1 H1B 106.6 . . ?
H2A O2 H2B 126.2 . . ?

loop_
_geom_bond_atom_site_label_1
_geom_bond_atom_site_label_2
_geom_bond_distance
_geom_bond_site_symmetry_2
_geom_bond_publ_flag
Ru1 N2 1.993(3) . ?
Ru1 N3 2.071(3) . ?
Ru1 N1 2.071(3) . ?
Ru1 N4 2.097(3) . ?
Ru1 N5 2.121(3) . ?
Ru1 Cl1 2.3306(8) . ?
N1 C1 1.340(4) . ?
N1 C5 1.373(4) . ?
N2 C10 1.354(4) . ?
N2 C6 1.355(4) . ?
N3 C15 1.348(4) . ?
N3 C11 1.370(4) . ?
N4 H4A 0.9100 . ?
N4 H4B 0.9100 . ?
N4 H4C 0.9100 . ?
N5 H5A 0.9100 . ?
N5 H5B 0.9100 . ?
N5 H5C 0.9100 . ?
C1 C2 1.380(5) . ?
C1 H1 0.9500 . ?
C2 C3 1.377(5) . ?
C2 H2 0.9500 . ?
C3 C4 1.386(5) . ?
C3 H3 0.9500 . ?
C4 C5 1.384(4) . ?
C4 H4 0.9500 . ?
C5 C6 1.470(4) . ?
C6 C7 1.387(5) . ?
C7 C8 1.389(5) . ?
C7 H7 0.9500 . ?
C8 C9 1.388(5) . ?
C8 H8 0.9500 . ?
C9 C10 1.390(4) . ?
C9 H9 0.9500 . ?
C10 C11 1.477(4) . ?
C11 C12 1.390(4) . ?
C12 C13 1.387(5) . ?
C12 H12 0.9500 . ?
C13 C14 1.379(5) . ?
C13 H13 0.9500 . ?
C14 C15 1.382(5) . ?
C14 H14 0.9500 . ?
C15 H15 0.9500 . ?
P1 F16 1.583(2) . ?
P1 F11 1.595(2) . ?
P1 F12 1.600(2) . ?
P1 F14 1.602(2) . ?
P1 F15 1.604(2) . ?
P1 F13 1.606(2) . ?
P2 F22 1.5958(19) . ?
P2 F26 1.597(2) . ?
P2 F21 1.598(2) . ?
P2 F25 1.601(2) . ?
P2 F24 1.604(2) . ?
P2 F23 1.613(2) . ?
O1 H1A 1.0104 . ?
O1 H1B 1.0047 . ?
O2 H2A 1.1850 . ?
O2 H2B 1.0961 . ?

loop_
_geom_hbond_atom_site_label_D
_geom_hbond_atom_site_label_H
_geom_hbond_atom_site_label_A
_geom_hbond_distance_DH
_geom_hbond_distance_HA
_geom_hbond_distance_DA
_geom_hbond_angle_DHA
_geom_hbond_site_symmetry_A
N4 H4A O1 0.91 2.02 2.918(4) 170.5 1_655
N4 H4B F25 0.91 2.29 3.046(3) 140.6 4_776
N4 H4B F23 0.91 2.32 3.190(4) 160.2 4_776
N4 H4C F14 0.91 2.13 3.018(3) 164.2 3_766
N5 H5A O2 0.91 1.98 2.876(5) 169.9 3_666
N5 H5B F12 0.91 2.53 3.244(4) 135.8 2_656
N5 H5C F13 0.91 2.38 3.057(3) 131.4 2_656
N5 H5C F26 0.91 2.38 3.172(4) 145.2 4_676
O1 H1A Cl1 1.01 2.32 3.293(3) 161.6 2_646
O1 H1B F12 1.00 2.31 2.921(3) 118.1 .
O1 H1B F11 1.00 2.31 3.123(3) 137.1 3_666
O1 H1B F11 1.00 2.56 3.365(3) 137.1 .
O2 H2A F24 1.18 1.67 2.815(5) 161.5 2_545
O2 H2A F23 1.18 2.40 3.335(4) 134.1 2_545
O2 H2B F14 1.10 1.89 2.901(5) 151.9 .
O2 H2B F16 1.10 2.56 3.453(5) 137.9 .
